data_7057734
loop_
_publ_author_name
'Hutchins, Kristin M.'
'Unruh, Daniel K.'
'Groeneman, Ryan H.'

_publ_section_title
;
 Covalent bond formation via a [2+2] cycloaddition reaction as a tool to
 alter thermal expansion parameters of organic co-crystals
;
_journal_issue 20
_journal_name_full 'New Journal of Chemistry'
_journal_page_first 16460
_journal_paper_doi 10.1039/C8NJ03815E
_journal_volume 42
_journal_year 2018
_chemical_formula_sum 'C36 H32 N4 O4'
_chemical_formula_weight 584.65
_space_group_IT_number 14
_space_group_name_Hall '-P 2yn'
_space_group_name_H-M_alt 'P 1 21/n 1'
_symmetry_cell_setting monoclinic
_symmetry_Int_Tables_number 14
_symmetry_space_group_name_Hall '-P 2yn'
_symmetry_space_group_name_H-M 'P 1 21/n 1'
_atom_sites_solution_hydrogens geom
_atom_sites_solution_primary dual
_atom_sites_solution_secondary difmap
_audit_creation_date 2018-05-21T15:59:57-00:00
_audit_creation_method 'WinGX routine CIF_UPDATE'
_audit_update_record
;
2018-07-30 deposited with the CCDC.
2018-09-14 downloaded from the CCDC.
;
_cell_angle_alpha 90
_cell_angle_beta 111.607(4)
_cell_angle_gamma 90
_cell_formula_units_Z 2
_cell_length_a 11.3142(10)
_cell_length_b 9.7891(6)
_cell_length_c 14.2833(13)
_cell_measurement_reflns_used 1427
_cell_measurement_temperature 270(2)
_cell_measurement_theta_max 26.39
_cell_measurement_theta_min 2.84
_cell_volume 1470.8(2)
_computing_cell_refinement 'Bruker SAINT'
_computing_data_collection 'Bruker APEX2'
_computing_data_reduction 'Bruker SAINT'
_computing_structure_refinement 'SHELXL-2016/6 (Sheldrick, 2016)'
_computing_structure_solution 'SHELXT 2014/5 (Sheldrick, 2014)'
_diffrn_ambient_temperature 270(2)
_diffrn_measured_fraction_theta_full 1
_diffrn_measured_fraction_theta_max 0.993
_diffrn_measurement_device_type 'Bruker APEX-II CCD'
_diffrn_measurement_method '\f and \w scans'
_diffrn_radiation_monochromator graphite
_diffrn_radiation_source 'fine-focus sealed tube'
_diffrn_radiation_type MoK\a
_diffrn_radiation_wavelength 0.71073
_diffrn_reflns_av_R_equivalents 0.0392
_diffrn_reflns_av_unetI/netI 0.0596
_diffrn_reflns_Laue_measured_fraction_full 1
_diffrn_reflns_Laue_measured_fraction_max 0.993
_diffrn_reflns_limit_h_max 14
_diffrn_reflns_limit_h_min -13
_diffrn_reflns_limit_k_max 12
_diffrn_reflns_limit_k_min -11
_diffrn_reflns_limit_l_max 18
_diffrn_reflns_limit_l_min -18
_diffrn_reflns_number 7746
_diffrn_reflns_point_group_measured_fraction_full 1
_diffrn_reflns_point_group_measured_fraction_max 0.993
_diffrn_reflns_theta_full 25.242
_diffrn_reflns_theta_max 27.557
_diffrn_reflns_theta_min 1.978
_exptl_absorpt_coefficient_mu 0.087
_exptl_absorpt_correction_T_max 0.8621
_exptl_absorpt_correction_T_min 0.7806
_exptl_absorpt_correction_type multi-scan
_exptl_absorpt_process_details SADABS
_exptl_crystal_colour colourless
_exptl_crystal_density_diffrn 1.32
_exptl_crystal_description rectangular
_exptl_crystal_F_000 616
_exptl_crystal_recrystallization_method Photoreaction
_exptl_crystal_size_max 0.355
_exptl_crystal_size_mid 0.264
_exptl_crystal_size_min 0.169
_refine_diff_density_max 0.179
_refine_diff_density_min -0.216
_refine_diff_density_rms 0.04
_refine_ls_extinction_method none
_refine_ls_goodness_of_fit_ref 1.011
_refine_ls_hydrogen_treatment constr
_refine_ls_matrix_type full
_refine_ls_number_parameters 201
_refine_ls_number_reflns 3381
_refine_ls_number_restraints 153
_refine_ls_restrained_S_all 0.99
_refine_ls_R_factor_all 0.0967
_refine_ls_R_factor_gt 0.0499
_refine_ls_shift/su_max 0
_refine_ls_shift/su_mean 0
_refine_ls_structure_factor_coef Fsqd
_refine_ls_weighting_details 'w=1/[\s^2^(Fo^2^)+(0.0462P)^2^+0.1301P] where P=(Fo^2^+2Fc^2^)/3'
_refine_ls_weighting_scheme calc
_refine_ls_wR_factor_gt 0.1012
_refine_ls_wR_factor_ref 0.1209
_reflns_Friedel_coverage 0
_reflns_number_gt 2035
_reflns_number_total 3381
_reflns_threshold_expression 'I > 2\s(I)'
_cod_data_source_file c8nj03815e2.cif
_cod_data_source_block 1_270K
_cod_depositor_comments 'Adding full bibliography for 7057732--7057737.cif.'
_cod_original_sg_symbol_H-M 'P 21/n'
_cod_database_code 7057734
_shelx_estimated_absorpt_t_min 0.97
_shelx_estimated_absorpt_t_max 0.985

loop_
_symmetry_equiv_pos_as_xyz
'x, y, z'
'-x+1/2, y+1/2, -z+1/2'
'-x, -y, -z'
'x-1/2, -y-1/2, z-1/2'

loop_
_atom_site_label
_atom_site_type_symbol
_atom_site_fract_x
_atom_site_fract_y
_atom_site_fract_z
_atom_site_U_iso_or_equiv
_atom_site_adp_type
_atom_site_occupancy
_atom_site_site_symmetry_order
_atom_site_calc_flag
_atom_site_refinement_flags_posn
_atom_site_refinement_flags_adp
O1 O 0.09031(14) 0.14988(14) 0.47750(11) 0.0536(4) Uani 1 1 d . .
H1 H 0.025984 0.175069 0.486182 0.08 Uiso 1 1 calc R U
O2 O -0.06001(15) 0.46604(17) 0.20170(12) 0.0652(5) Uani 1 1 d . .
H2A H -0.117121 0.476917 0.223396 0.098 Uiso 1 1 calc R U
N1 N 0.11510(17) 0.77902(17) 0.47746(13) 0.0472(4) Uani 1 1 d . .
N2 N 0.73793(17) 0.52751(17) 0.26197(13) 0.0493(5) Uani 1 1 d . .
C1 C 0.09802(18) 0.21375(18) 0.39602(15) 0.0400(5) Uani 1 1 d . .
C2 C 0.00928(18) 0.30847(18) 0.34055(14) 0.0383(5) Uani 1 1 d . .
H2 H -0.05961 0.330235 0.358444 0.046 Uiso 1 1 calc R U
C3 C 0.02324(19) 0.3708(2) 0.25839(15) 0.0436(5) Uani 1 1 d . .
C4 C 0.1257(2) 0.3385(2) 0.23146(16) 0.0508(5) Uani 1 1 d . .
H4 H 0.135396 0.380411 0.176297 0.061 Uiso 1 1 calc R U
C5 C 0.2125(2) 0.2441(2) 0.28712(17) 0.0522(6) Uani 1 1 d . .
H5 H 0.281007 0.221954 0.26887 0.063 Uiso 1 1 calc R U
C6 C 0.20078(19) 0.1813(2) 0.36911(16) 0.0484(5) Uani 1 1 d . .
H6 H 0.260916 0.117832 0.406245 0.058 Uiso 1 1 calc R U
C7 C 0.2250(2) 0.8434(2) 0.52247(16) 0.0497(6) Uani 1 1 d . .
H7 H 0.223759 0.926581 0.553619 0.06 Uiso 1 1 calc R U
C8 C 0.34000(19) 0.79446(18) 0.52568(15) 0.0422(5) Uani 1 1 d . .
H8 H 0.413909 0.843963 0.558442 0.051 Uiso 1 1 calc R U
C9 C 0.34585(17) 0.67140(17) 0.48013(13) 0.0320(4) Uani 1 1 d . .
C10 C 0.23183(18) 0.60695(19) 0.43066(15) 0.0434(5) Uani 1 1 d . .
H10 H 0.22971 0.525588 0.396471 0.052 Uiso 1 1 calc R U
C11 C 0.12110(19) 0.6629(2) 0.43182(17) 0.0508(5) Uani 1 1 d . .
H11 H 0.045585 0.616328 0.398485 0.061 Uiso 1 1 calc R U
C12 C 0.47195(16) 0.60861(17) 0.49404(13) 0.0308(4) Uani 1 1 d . .
H12 H 0.536046 0.679749 0.5026 0.037 Uiso 1 1 calc R U
C13 C 0.47840(16) 0.50066(17) 0.41758(13) 0.0310(4) Uani 1 1 d . .
H13 H 0.392542 0.47679 0.371519 0.037 Uiso 1 1 calc R U
C14 C 0.56391(16) 0.52308(17) 0.35969(13) 0.0321(4) Uani 1 1 d . .
C15 C 0.54659(19) 0.4459(2) 0.27512(15) 0.0457(5) Uani 1 1 d . .
H15 H 0.475439 0.390095 0.248876 0.055 Uiso 1 1 calc R U
C16 C 0.6340(2) 0.4511(2) 0.22945(16) 0.0535(6) Uani 1 1 d . .
H16 H 0.619441 0.397969 0.172318 0.064 Uiso 1 1 calc R U
C17 C 0.7507(2) 0.6069(2) 0.33993(16) 0.0493(5) Uani 1 1 d . .
H17 H 0.820381 0.665205 0.362471 0.059 Uiso 1 1 calc R U
C18 C 0.66720(18) 0.60878(19) 0.39000(15) 0.0429(5) Uani 1 1 d . .
H18 H 0.680809 0.667795 0.443998 0.051 Uiso 1 1 calc R U

loop_
_atom_site_aniso_label
_atom_site_aniso_U_11
_atom_site_aniso_U_22
_atom_site_aniso_U_33
_atom_site_aniso_U_23
_atom_site_aniso_U_13
_atom_site_aniso_U_12
O1 0.0479(10) 0.0640(9) 0.0573(9) 0.0120(7) 0.0292(7) 0.0229(7)
O2 0.0689(12) 0.0814(11) 0.0634(10) 0.0243(9) 0.0457(9) 0.0177(9)
N1 0.0469(11) 0.0542(10) 0.0484(11) 0.0093(8) 0.0270(9) 0.0226(9)
N2 0.0545(12) 0.0575(10) 0.0496(10) 0.0114(9) 0.0354(9) 0.0142(9)
C1 0.0373(12) 0.0438(11) 0.0424(11) -0.0105(9) 0.0188(9) -0.0008(9)
C2 0.0322(11) 0.0457(11) 0.0442(11) -0.0085(9) 0.0224(9) -0.0014(9)
C3 0.0432(12) 0.0488(11) 0.0440(12) -0.0067(10) 0.0220(10) -0.0039(10)
C4 0.0510(14) 0.0628(13) 0.0507(13) -0.0145(11) 0.0328(11) -0.0128(11)
C5 0.0395(13) 0.0646(13) 0.0643(15) -0.0254(12) 0.0330(11) -0.0098(11)
C6 0.0355(12) 0.0563(12) 0.0564(13) -0.0136(11) 0.0203(10) 0.0052(10)
C7 0.0657(16) 0.0437(11) 0.0502(13) 0.0000(10) 0.0336(12) 0.0191(11)
C8 0.0470(13) 0.0369(10) 0.0498(12) -0.0060(9) 0.0259(10) 0.0049(9)
C9 0.0362(11) 0.0337(9) 0.0330(9) 0.0022(8) 0.0209(8) 0.0052(8)
C10 0.0341(11) 0.0443(11) 0.0545(13) -0.0096(10) 0.0195(9) 0.0057(9)
C11 0.0332(12) 0.0590(12) 0.0621(14) -0.0050(11) 0.0197(10) 0.0079(10)
C12 0.0289(10) 0.0321(9) 0.0369(10) -0.0048(8) 0.0187(8) -0.0010(8)
C13 0.0236(9) 0.0392(9) 0.0314(9) -0.0078(8) 0.0113(7) 0.0006(8)
C14 0.0298(10) 0.0365(9) 0.0331(10) 0.0019(8) 0.0153(8) 0.0099(8)
C15 0.0467(13) 0.0562(12) 0.0392(11) -0.0096(9) 0.0216(10) -0.0029(10)
C16 0.0684(16) 0.0614(13) 0.0421(12) -0.0072(10) 0.0335(12) 0.0065(12)
C17 0.0424(13) 0.0569(12) 0.0568(13) 0.0016(11) 0.0280(10) -0.0010(10)
C18 0.0380(12) 0.0514(11) 0.0466(12) -0.0099(10) 0.0243(9) -0.0026(10)

loop_
_atom_type_symbol
_atom_type_description
_atom_type_scat_dispersion_real
_atom_type_scat_dispersion_imag
_atom_type_scat_source
C C 0.0033 0.0016 'International Tables Vol C Tables 4.2.6.8 and 6.1.1.4'
H H 0 0 'International Tables Vol C Tables 4.2.6.8 and 6.1.1.4'
N N 0.0061 0.0033 'International Tables Vol C Tables 4.2.6.8 and 6.1.1.4'
O O 0.0106 0.006 'International Tables Vol C Tables 4.2.6.8 and 6.1.1.4'

loop_
_geom_angle_atom_site_label_1
_geom_angle_atom_site_label_2
_geom_angle_atom_site_label_3
_geom_angle
_geom_angle_site_symmetry_1
_geom_angle_site_symmetry_3
C1 O1 H1 109.5 . .
C3 O2 H2A 109.5 . .
C11 N1 C7 115.91(17) . .
C17 N2 C16 115.75(16) . .
O1 C1 C2 122.70(16) . .
O1 C1 C6 117.29(18) . .
C2 C1 C6 120.01(19) . .
C1 C2 C3 119.78(17) . .
C1 C2 H2 120.1 . .
C3 C2 H2 120.1 . .
O2 C3 C2 122.49(17) . .
O2 C3 C4 117.24(18) . .
C2 C3 C4 120.3(2) . .
C5 C4 C3 119.1(2) . .
C5 C4 H4 120.4 . .
C3 C4 H4 120.4 . .
C4 C5 C6 121.60(18) . .
C4 C5 H5 119.2 . .
C6 C5 H5 119.2 . .
C5 C6 C1 119.2(2) . .
C5 C6 H6 120.4 . .
C1 C6 H6 120.4 . .
N1 C7 C8 123.84(18) . .
N1 C7 H7 118.1 . .
C8 C7 H7 118.1 . .
C7 C8 C9 119.88(19) . .
C7 C8 H8 120.1 . .
C9 C8 H8 120.1 . .
C10 C9 C8 116.31(17) . .
C10 C9 C12 123.20(15) . .
C8 C9 C12 120.23(17) . .
C11 C10 C9 119.90(18) . .
C11 C10 H10 120 . .
C9 C10 H10 120 . .
N1 C11 C10 124.1(2) . .
N1 C11 H11 118 . .
C10 C11 H11 118 . .
C9 C12 C13 118.61(15) . .
C9 C12 C13 114.95(13) . 3_666
C13 C12 C13 90.36(12) . 3_666
C9 C12 H12 110.5 . .
C13 C12 H12 110.5 . .
C13 C12 H12 110.5 3_666 .
C14 C13 C12 119.87(14) . .
C14 C13 C12 115.10(13) . 3_666
C12 C13 C12 89.64(12) . 3_666
C14 C13 H13 110.2 . .
C12 C13 H13 110.2 . .
C12 C13 H13 110.2 3_666 .
C18 C14 C15 116.22(16) . .
C18 C14 C13 124.18(16) . .
C15 C14 C13 119.37(16) . .
C16 C15 C14 120.2(2) . .
C16 C15 H15 119.9 . .
C14 C15 H15 119.9 . .
N2 C16 C15 123.82(19) . .
N2 C16 H16 118.1 . .
C15 C16 H16 118.1 . .
N2 C17 C18 124.2(2) . .
N2 C17 H17 117.9 . .
C18 C17 H17 117.9 . .
C14 C18 C17 119.63(18) . .
C14 C18 H18 120.2 . .
C17 C18 H18 120.2 . .

loop_
_geom_bond_atom_site_label_1
_geom_bond_atom_site_label_2
_geom_bond_distance
_geom_bond_site_symmetry_2
O1 C1 1.352(2) .
O1 H1 0.82 .
O2 C3 1.361(2) .
O2 H2A 0.82 .
N1 C11 1.325(2) .
N1 C7 1.329(3) .
N2 C17 1.322(3) .
N2 C16 1.325(3) .
C1 C2 1.382(3) .
C1 C6 1.389(2) .
C2 C3 1.382(3) .
C2 H2 0.93 .
C3 C4 1.385(3) .
C4 C5 1.370(3) .
C4 H4 0.93 .
C5 C6 1.371(3) .
C5 H5 0.93 .
C6 H6 0.93 .
C7 C8 1.372(3) .
C7 H7 0.93 .
C8 C9 1.382(2) .
C8 H8 0.93 .
C9 C10 1.375(3) .
C9 C12 1.498(2) .
C10 C11 1.373(2) .
C10 H10 0.93 .
C11 H11 0.93 .
C12 C13 1.541(2) .
C12 C13 1.591(2) 3_666
C12 H12 0.98 .
C13 C14 1.502(2) .
C13 H13 0.98 .
C14 C18 1.373(2) .
C14 C15 1.376(2) .
C15 C16 1.372(3) .
C15 H15 0.93 .
C16 H16 0.93 .
C17 C18 1.379(2) .
C17 H17 0.93 .
C18 H18 0.93 .

loop_
_geom_hbond_atom_site_label_D
_geom_hbond_atom_site_label_H
_geom_hbond_atom_site_label_A
_geom_hbond_distance_DH
_geom_hbond_distance_HA
_geom_hbond_distance_DA
_geom_hbond_angle_DHA
_geom_hbond_site_symmetry_A
O1 H1 N1 0.82 1.91 2.721(2) 172.5 3_566
O2 H2A N2 0.82 1.98 2.789(2) 171.3 1_455
